data_7130574
loop_
_publ_author_name
'Volk, Julia'
'Heinz, Myron'
'Leibold, Michael'
'Bruhn, Clemens'
'Bens, Tobias'
'Sarkar, Biprajit'
'Holthausen, Max C.'
'Siemeling, Ulrich'

_publ_section_title
;
 A crystalline cyclic (alkyl)(amino)carbene with a
 1,1&#x2018;-ferrocenylene backbone
;
_journal_name_full 'Chemical Communications'
_journal_paper_doi 10.1039/D2CC03871D
_journal_year 2022
_chemical_formula_moiety 'C33 H29 Fe N Se'
_chemical_formula_sum 'C33 H29 Fe N Se'
_chemical_formula_weight 574.38
_space_group_crystal_system orthorhombic
_space_group_IT_number 33
_space_group_name_Hall 'P 2c -2n'
_space_group_name_H-M_alt 'P n a 21'
_atom_sites_solution_hydrogens geom
_atom_sites_solution_primary dual
_audit_creation_date 2022-04-27
_audit_creation_method
;
Olex2 1.5
(compiled 2022.04.07 svn.rca3783a0 for OlexSys, GUI svn.r6498)
;
_audit_update_record
;
2022-07-01 deposited with the CCDC.	2022-08-19 downloaded from the CCDC.
;
_cell_angle_alpha 90
_cell_angle_beta 90
_cell_angle_gamma 90
_cell_formula_units_Z 4
_cell_length_a 14.8451(9)
_cell_length_b 13.9999(11)
_cell_length_c 12.1839(9)
_cell_measurement_reflns_used 8680
_cell_measurement_temperature 100(2)
_cell_measurement_theta_max 26.11
_cell_measurement_theta_min 1.37
_cell_volume 2532.2(3)
_computing_cell_refinement
;
X-Area Recipe 1.36.0.0 (STOE, 2020)
;
_computing_data_collection
;
X-Area WinXpose 2.0.22.0 (STOE, 2016)
;
_computing_data_reduction
;
X-Area Integrate 1.78.3.0 (STOE, 2020)
X-Area LANA 1.83.8.0 (STOE, 2020)
;
_computing_molecular_graphics 'Olex2 1.5 (Dolomanov et al., 2009)'
_computing_publication_material
;
STOE & Cie GmbH, X-Area, software package for collecting single-crystal or
multi-domain crystal data on STOE area-detector diffractometers, for image 
processing, for the correction and scaling of reflection intensities and 
for outlier rejection, version 1.90, Darmstadt 2020
;
_computing_structure_refinement 'SHELXL 2014/7 (Sheldrick, 2015)'
_computing_structure_solution 'SHELXT  (Sheldrick, 2015)'
_diffrn_ambient_temperature 100(2)
_diffrn_detector 'image plate (34 cm diameter)'
_diffrn_detector_area_resol_mean 6.67
_diffrn_detector_type 'STOE Imaging Plate'
_diffrn_measured_fraction_theta_full 1.000
_diffrn_measured_fraction_theta_max 0.985
_diffrn_measurement_details
;
 88 frames, detector distance = 130 mm
;
_diffrn_measurement_device '2-circle diffractometer'
_diffrn_measurement_device_type 'STOE IPDS II'
_diffrn_measurement_method 'rotation method, \w scans'
_diffrn_radiation_collimation '1.2, 0.6 mm diameter, multiple pinhole'
_diffrn_radiation_monochromator 'plane graphite'
_diffrn_radiation_polarisn_norm 270
_diffrn_radiation_probe x-ray
_diffrn_radiation_type 'Mo K\a'
_diffrn_radiation_wavelength 0.71073
_diffrn_reflns_av_R_equivalents 0.0362
_diffrn_reflns_av_unetI/netI 0.0372
_diffrn_reflns_Laue_measured_fraction_full 1.000
_diffrn_reflns_Laue_measured_fraction_max 0.985
_diffrn_reflns_limit_h_max 17
_diffrn_reflns_limit_h_min -16
_diffrn_reflns_limit_k_max 15
_diffrn_reflns_limit_k_min -17
_diffrn_reflns_limit_l_max 14
_diffrn_reflns_limit_l_min -12
_diffrn_reflns_number 7462
_diffrn_reflns_point_group_measured_fraction_full 0.926
_diffrn_reflns_point_group_measured_fraction_max 0.909
_diffrn_reflns_theta_full 25.242
_diffrn_reflns_theta_max 25.780
_diffrn_reflns_theta_min 1.999
_diffrn_source 'Genix Mo HF'
_diffrn_source_current 1.000
_diffrn_source_power 0.050
_diffrn_source_voltage 50
_exptl_absorpt_coefficient_mu 2.056
_exptl_absorpt_correction_T_max 0.9031
_exptl_absorpt_correction_T_min 0.7482
_exptl_absorpt_correction_type multi-scan
_exptl_absorpt_process_details
;
STOE X-Red32, absorption correction by Gaussian integration, analogous to
P. Coppens, "The Evaluation of Absorption and Extinction in Single-Crystal
Structure Analysis", published in: F. R. Ahmed (Editor), "Crystallographic
Computing", Munksgaard, Copenhagen (1970), 255 - 270. Afterwards scaling of
reflection intensities was performed within STOE LANA. J. Koziskova, F. Hahn,
J. Richter, J. Kozisek, Acta Chimica Slovaca, vol. 9, no. 2, 2016, pp. 136-140.
;
_exptl_crystal_colour red
_exptl_crystal_colour_primary red
_exptl_crystal_density_diffrn 1.507
_exptl_crystal_density_method 'not measured'
_exptl_crystal_description block
_exptl_crystal_F_000 1176
_exptl_crystal_size_max 0.11
_exptl_crystal_size_mid 0.087
_exptl_crystal_size_min 0.06
_refine_diff_density_max 0.669
_refine_diff_density_min -0.981
_refine_diff_density_rms 0.096
_refine_ls_abs_structure_details
;
 Flack x determined using 1306 quotients [(I+)-(I-)]/[(I+)+(I-)]
 (Parsons, Flack and Wagner, Acta Cryst. B69 (2013) 249-259).
;
_refine_ls_abs_structure_Flack -0.013(17)
_refine_ls_extinction_method none
_refine_ls_goodness_of_fit_ref 1.045
_refine_ls_hydrogen_treatment constr
_refine_ls_matrix_type full
_refine_ls_number_parameters 328
_refine_ls_number_reflns 4414
_refine_ls_number_restraints 1
_refine_ls_restrained_S_all 1.045
_refine_ls_R_factor_all 0.0689
_refine_ls_R_factor_gt 0.0481
_refine_ls_shift/su_max 0.000
_refine_ls_shift/su_mean 0.000
_refine_ls_structure_factor_coef Fsqd
_refine_ls_weighting_details 'w=1/[\s^2^(Fo^2^)+(0.0522P)^2^+9.3975P] where P=(Fo^2^+2Fc^2^)/3'
_refine_ls_weighting_scheme calc
_refine_ls_wR_factor_gt 0.1103
_refine_ls_wR_factor_ref 0.1333
_reflns_Friedel_coverage 0.756
_reflns_Friedel_fraction_full 0.843
_reflns_Friedel_fraction_max 0.824
_reflns_number_gt 3605
_reflns_number_total 4414
_reflns_threshold_expression 'I > 2\s(I)'
_cod_data_source_file d2cc03871d2.cif
_cod_data_source_block i3184
_cod_database_code 7130574
_shelx_shelxl_version_number 2014/7
_shelx_space_group_comment
;
The symmetry employed for this shelxl refinement is uniquely defined
by the following loop, which should always be used as a source of
symmetry information in preference to the above space-group names.
They are only intended as comments.
;
_shelx_estimated_absorpt_t_max 0.887
_shelx_estimated_absorpt_t_min 0.805
_olex2_refinement_description
;
1. Fixed Uiso
 At 1.2 times of:
  All C(H) groups
 At 1.5 times of:
  All C(H,H,H) groups
2.a Ternary CH refined with riding coordinates:
 C7(H7)
2.b Aromatic/amide H refined with riding coordinates:
 C4(H4), C5(H5), C6(H6), C9(H9), C10(H10), C11(H11), C12(H12), C15(H15),
 C17(H17), C23(H23), C24(H24), C25(H25), C26(H26), C27(H27), C29(H29), C30(H30),
  C31(H31), C32(H32), C33(H33)
2.c Idealised Me refined as rotating group:
 C19(H19A,H19B,H19C), C20(H20A,H20B,H20C), C21(H21A,H21B,H21C)
;
_olex2_submission_special_instructions 'No special instructions were received'

loop_
_space_group_symop_operation_xyz
'x, y, z'
'-x, -y, z+1/2'
'x+1/2, -y+1/2, z'
'-x+1/2, y+1/2, z+1/2'

loop_
_atom_site_label
_atom_site_type_symbol
_atom_site_fract_x
_atom_site_fract_y
_atom_site_fract_z
_atom_site_U_iso_or_equiv
_atom_site_adp_type
_atom_site_occupancy
_atom_site_site_symmetry_order
_atom_site_calc_flag
_atom_site_refinement_flags_posn
_atom_site_refinement_flags_adp
_atom_site_refinement_flags_occupancy
_atom_site_disorder_assembly
_atom_site_disorder_group
Se1 Se 0.74676(6) 0.68199(6) 0.53640(9) 0.0363(2) Uani 1 1 d . . . . .
Fe1 Fe 0.83869(9) 0.33011(9) 0.63084(11) 0.0345(3) Uani 1 1 d . . . . .
N1 N 0.8591(5) 0.5410(5) 0.6068(6) 0.0310(18) Uani 1 1 d . . . . .
C1 C 0.7792(6) 0.5592(7) 0.5546(7) 0.036(2) Uani 1 1 d . . . . .
C2 C 0.7216(6) 0.4766(7) 0.5037(7) 0.033(2) Uani 1 1 d . . . . .
C3 C 0.7268(6) 0.3824(7) 0.5640(7) 0.034(2) Uani 1 1 d . . . . .
C4 C 0.7462(7) 0.2895(6) 0.5194(8) 0.035(2) Uani 1 1 d . . . . .
H4 H 0.7560 0.2760 0.4440 0.042 Uiso 1 1 calc R U . . .
C5 C 0.7483(7) 0.2218(8) 0.6047(9) 0.045(3) Uani 1 1 d . . . . .
H5 H 0.7608 0.1557 0.5958 0.054 Uiso 1 1 calc R U . . .
C6 C 0.7293(7) 0.2663(8) 0.7035(9) 0.044(3) Uani 1 1 d . . . . .
H6 H 0.7266 0.2367 0.7735 0.053 Uiso 1 1 calc R U . . .
C7 C 0.7148(7) 0.3647(7) 0.6804(8) 0.034(2) Uani 1 1 d . . . . .
H7 H 0.7003 0.4145 0.7365 0.041 Uiso 1 1 calc R U . . .
C8 C 0.9035(6) 0.4497(7) 0.6215(8) 0.036(2) Uani 1 1 d . . . . .
C9 C 0.9399(6) 0.3869(7) 0.5413(9) 0.0348(19) Uani 1 1 d . . . . .
H9 H 0.9422 0.3979 0.4644 0.042 Uiso 1 1 calc R U . . .
C10 C 0.9723(7) 0.3050(7) 0.5968(8) 0.039(2) Uani 1 1 d . . . . .
H10 H 0.9973 0.2499 0.5632 0.047 Uiso 1 1 calc R U . . .
C11 C 0.9608(7) 0.3195(7) 0.7112(8) 0.038(2) Uani 1 1 d . . . . .
H11 H 0.9781 0.2761 0.7673 0.045 Uiso 1 1 calc R U . . .
C12 C 0.9199(7) 0.4085(7) 0.7277(8) 0.037(2) Uani 1 1 d . . . . .
H12 H 0.9057 0.4365 0.7966 0.044 Uiso 1 1 calc R U . . .
C13 C 0.9065(6) 0.6175(6) 0.6644(7) 0.031(2) Uani 1 1 d . . . . .
C14 C 0.8809(6) 0.6398(7) 0.7715(8) 0.032(2) Uani 1 1 d . . . . .
C15 C 0.9311(6) 0.7074(7) 0.8271(8) 0.034(2) Uani 1 1 d . . . . .
H15 H 0.9168 0.7207 0.9015 0.041 Uiso 1 1 calc R U . . .
C16 C 1.0011(6) 0.7562(7) 0.7788(8) 0.035(2) Uani 1 1 d . . . . .
C17 C 1.0243(7) 0.7330(7) 0.6713(8) 0.037(2) Uani 1 1 d . . . . .
H17 H 1.0731 0.7653 0.6372 0.044 Uiso 1 1 calc R U . . .
C18 C 0.9778(6) 0.6641(7) 0.6131(8) 0.033(2) Uani 1 1 d . . . . .
C19 C 0.7996(7) 0.5964(8) 0.8263(8) 0.043(2) Uani 1 1 d . . . . .
H19A H 0.7466 0.6362 0.8117 0.064 Uiso 1 1 calc R U . . .
H19B H 0.8099 0.5927 0.9056 0.064 Uiso 1 1 calc R U . . .
H19C H 0.7894 0.5321 0.7971 0.064 Uiso 1 1 calc R U . . .
C20 C 1.0526(7) 0.8314(7) 0.8402(9) 0.040(2) Uani 1 1 d . . . . .
H20A H 1.0978 0.8009 0.8871 0.060 Uiso 1 1 calc R U . . .
H20B H 1.0109 0.8686 0.8856 0.060 Uiso 1 1 calc R U . . .
H20C H 1.0826 0.8739 0.7878 0.060 Uiso 1 1 calc R U . . .
C21 C 1.0043(7) 0.6427(8) 0.4964(8) 0.041(2) Uani 1 1 d . . . . .
H21A H 1.0119 0.5737 0.4873 0.061 Uiso 1 1 calc R U . . .
H21B H 1.0611 0.6752 0.4794 0.061 Uiso 1 1 calc R U . . .
H21C H 0.9571 0.6654 0.4466 0.061 Uiso 1 1 calc R U . . .
C22 C 0.7533(6) 0.4633(7) 0.3831(8) 0.034(2) Uani 1 1 d . . . . .
C23 C 0.8270(6) 0.5072(7) 0.3359(8) 0.037(2) Uani 1 1 d . . . . .
H23 H 0.8635 0.5482 0.3794 0.044 Uiso 1 1 calc R U . . .
C24 C 0.8492(7) 0.4930(7) 0.2261(8) 0.039(2) Uani 1 1 d . . . . .
H24 H 0.8999 0.5245 0.1950 0.047 Uiso 1 1 calc R U . . .
C25 C 0.7973(7) 0.4331(7) 0.1629(8) 0.039(2) Uani 1 1 d . . . . .
H25 H 0.8125 0.4223 0.0882 0.047 Uiso 1 1 calc R U . . .
C26 C 0.7230(7) 0.3887(7) 0.2084(8) 0.038(2) Uani 1 1 d . . . . .
H26 H 0.6867 0.3479 0.1647 0.045 Uiso 1 1 calc R U . . .
C27 C 0.7017(6) 0.4033(7) 0.3154(8) 0.033(2) Uani 1 1 d . . . . .
H27 H 0.6505 0.3722 0.3453 0.039 Uiso 1 1 calc R U . . .
C28 C 0.6204(6) 0.5104(7) 0.4984(7) 0.033(2) Uani 1 1 d . . . . .
C29 C 0.5893(7) 0.5629(7) 0.4105(8) 0.034(2) Uani 1 1 d . . . . .
H29 H 0.6295 0.5802 0.3532 0.041 Uiso 1 1 calc R U . . .
C30 C 0.4989(7) 0.5910(7) 0.4052(8) 0.039(2) Uani 1 1 d . . . . .
H30 H 0.4778 0.6263 0.3438 0.047 Uiso 1 1 calc R U . . .
C31 C 0.4411(7) 0.5678(8) 0.4877(8) 0.040(2) Uani 1 1 d . . . . .
H31 H 0.3797 0.5865 0.4833 0.049 Uiso 1 1 calc R U . . .
C32 C 0.4707(7) 0.5183(8) 0.5761(8) 0.043(3) Uani 1 1 d . . . . .
H32 H 0.4304 0.5039 0.6344 0.052 Uiso 1 1 calc R U . . .
C33 C 0.5602(7) 0.4883(7) 0.5818(8) 0.038(2) Uani 1 1 d . . . . .
H33 H 0.5802 0.4524 0.6433 0.046 Uiso 1 1 calc R U . . .

loop_
_atom_site_aniso_label
_atom_site_aniso_U_11
_atom_site_aniso_U_22
_atom_site_aniso_U_33
_atom_site_aniso_U_23
_atom_site_aniso_U_13
_atom_site_aniso_U_12
Se1 0.0404(4) 0.0374(4) 0.0311(5) -0.0038(5) -0.0044(4) 0.0015(4)
Fe1 0.0424(7) 0.0384(7) 0.0227(6) -0.0002(6) -0.0023(6) 0.0007(6)
N1 0.042(4) 0.031(4) 0.021(4) -0.001(3) -0.003(3) 0.000(3)
C1 0.042(5) 0.053(6) 0.011(5) -0.001(4) -0.001(4) -0.003(4)
C2 0.032(4) 0.039(5) 0.029(5) -0.006(4) 0.002(3) 0.003(4)
C3 0.040(5) 0.041(5) 0.021(5) 0.002(4) 0.003(4) 0.000(4)
C4 0.047(5) 0.037(5) 0.022(6) -0.004(4) -0.007(4) 0.003(4)
C5 0.057(7) 0.040(6) 0.037(6) -0.007(4) -0.013(5) 0.003(5)
C6 0.051(6) 0.045(6) 0.036(6) 0.017(5) -0.007(5) -0.005(5)
C7 0.043(5) 0.031(5) 0.029(5) 0.007(4) 0.001(4) -0.001(4)
C8 0.038(5) 0.045(5) 0.024(5) 0.002(5) 0.000(4) 0.003(4)
C9 0.041(5) 0.044(5) 0.019(4) -0.003(5) 0.000(5) 0.000(4)
C10 0.055(6) 0.032(5) 0.030(6) -0.001(4) -0.003(4) 0.007(5)
C11 0.049(6) 0.038(5) 0.026(5) 0.002(4) -0.007(4) 0.002(5)
C12 0.043(6) 0.038(6) 0.029(5) -0.003(4) -0.003(4) 0.002(4)
C13 0.042(5) 0.029(5) 0.023(5) -0.004(4) -0.004(4) -0.003(4)
C14 0.036(5) 0.032(5) 0.029(5) -0.005(4) -0.002(4) 0.004(4)
C15 0.042(5) 0.037(5) 0.023(5) -0.005(4) -0.003(4) 0.005(4)
C16 0.037(5) 0.033(5) 0.035(5) 0.001(4) -0.006(4) 0.000(4)
C17 0.043(5) 0.039(5) 0.028(5) 0.003(4) -0.003(4) 0.001(4)
C18 0.042(5) 0.032(5) 0.024(5) -0.001(4) 0.005(4) 0.001(4)
C19 0.043(6) 0.057(7) 0.027(6) -0.003(5) 0.003(4) -0.009(5)
C20 0.045(5) 0.042(5) 0.034(5) -0.002(5) -0.007(4) -0.007(5)
C21 0.044(6) 0.051(6) 0.027(5) -0.007(4) 0.005(4) -0.007(5)
C22 0.035(5) 0.044(5) 0.024(5) -0.001(4) 0.005(4) 0.006(4)
C23 0.038(5) 0.043(6) 0.029(5) -0.001(4) 0.003(4) 0.005(4)
C24 0.045(6) 0.047(6) 0.026(5) -0.002(4) 0.004(4) 0.000(5)
C25 0.044(5) 0.052(6) 0.021(5) -0.007(4) -0.002(4) 0.006(5)
C26 0.042(5) 0.039(5) 0.031(6) -0.007(4) -0.004(4) 0.010(4)
C27 0.039(5) 0.035(5) 0.024(5) -0.004(4) 0.001(4) 0.001(4)
C28 0.043(5) 0.033(5) 0.023(5) -0.001(4) -0.001(4) -0.005(4)
C29 0.038(5) 0.032(5) 0.033(5) -0.006(4) -0.001(4) 0.002(4)
C30 0.043(6) 0.039(5) 0.036(6) -0.004(4) -0.001(4) 0.002(4)
C31 0.035(5) 0.048(6) 0.039(6) -0.009(5) 0.002(4) 0.007(5)
C32 0.040(5) 0.058(7) 0.031(6) -0.004(5) 0.009(4) -0.001(5)
C33 0.048(6) 0.039(6) 0.028(5) -0.001(4) 0.000(4) 0.006(5)

loop_
_atom_type_symbol
_atom_type_description
_atom_type_scat_dispersion_real
_atom_type_scat_dispersion_imag
_atom_type_scat_source
C C 0.0033 0.0016 'International Tables Vol C Tables 4.2.6.8 and 6.1.1.4'
H H 0.0000 0.0000 'International Tables Vol C Tables 4.2.6.8 and 6.1.1.4'
Fe Fe 0.3463 0.8444 'International Tables Vol C Tables 4.2.6.8 and 6.1.1.4'
N N 0.0061 0.0033 'International Tables Vol C Tables 4.2.6.8 and 6.1.1.4'
Se Se -0.0929 2.2259 'International Tables Vol C Tables 4.2.6.8 and 6.1.1.4'

loop_
_exptl_crystal_face_index_h
_exptl_crystal_face_index_k
_exptl_crystal_face_index_l
_exptl_crystal_face_perp_dist
2 1 1 0.0360
-2 -1 -1 0.0490
0 5 -3 0.0540
0 -5 3 0.0520
-5 3 4 0.0260
5 -3 -4 0.0330
-4 0 -3 0.0520
-7 2 1 0.0330

loop_
_geom_angle_atom_site_label_1
_geom_angle_atom_site_label_2
_geom_angle_atom_site_label_3
_geom_angle
_geom_angle_site_symmetry_1
_geom_angle_site_symmetry_3
_geom_angle_publ_flag
C3 Fe1 C4 42.1(4) . . ?
C3 Fe1 C5 70.2(4) . . ?
C3 Fe1 C6 71.1(4) . . ?
C3 Fe1 C7 42.7(3) . . ?
C3 Fe1 C9 104.8(4) . . ?
C3 Fe1 C10 141.8(4) . . ?
C3 Fe1 C11 162.4(4) . . ?
C3 Fe1 C12 122.6(4) . . ?
C4 Fe1 C5 40.5(4) . . ?
C4 Fe1 C6 68.2(4) . . ?
C4 Fe1 C9 104.7(4) . . ?
C4 Fe1 C10 118.3(4) . . ?
C4 Fe1 C11 153.9(4) . . ?
C4 Fe1 C12 163.4(4) . . ?
C5 Fe1 C6 39.4(4) . . ?
C5 Fe1 C10 118.3(4) . . ?
C5 Fe1 C11 126.5(4) . . ?
C6 Fe1 C10 140.8(4) . . ?
C6 Fe1 C11 117.3(4) . . ?
C7 Fe1 C4 69.1(4) . . ?
C7 Fe1 C5 67.8(4) . . ?
C7 Fe1 C6 41.1(4) . . ?
C7 Fe1 C9 138.9(4) . . ?
C7 Fe1 C10 172.5(4) . . ?
C7 Fe1 C11 133.1(4) . . ?
C7 Fe1 C12 104.0(4) . . ?
C8 Fe1 C3 94.1(4) . . ?
C8 Fe1 C4 122.9(4) . . ?
C8 Fe1 C5 163.1(4) . . ?
C8 Fe1 C6 142.7(4) . . ?
C8 Fe1 C7 105.5(4) . . ?
C8 Fe1 C9 42.1(4) . . ?
C8 Fe1 C10 69.9(4) . . ?
C8 Fe1 C11 69.7(4) . . ?
C8 Fe1 C12 42.7(4) . . ?
C9 Fe1 C5 134.0(4) . . ?
C9 Fe1 C6 172.8(4) . . ?
C9 Fe1 C10 40.6(4) . . ?
C9 Fe1 C11 68.4(4) . . ?
C10 Fe1 C11 40.3(4) . . ?
C12 Fe1 C5 152.5(4) . . ?
C12 Fe1 C6 117.3(4) . . ?
C12 Fe1 C9 69.9(4) . . ?
C12 Fe1 C10 68.5(4) . . ?
C12 Fe1 C11 40.1(4) . . ?
C1 N1 C8 128.0(8) . . ?
C1 N1 C13 120.3(8) . . ?
C8 N1 C13 111.6(7) . . ?
N1 C1 Se1 117.8(7) . . ?
N1 C1 C2 121.2(8) . . ?
C2 C1 Se1 120.7(6) . . ?
C1 C2 C28 108.4(7) . . ?
C3 C2 C1 115.1(8) . . ?
C3 C2 C22 109.8(8) . . ?
C3 C2 C28 109.2(8) . . ?
C22 C2 C1 107.4(8) . . ?
C22 C2 C28 106.6(7) . . ?
C2 C3 Fe1 124.2(7) . . ?
C4 C3 Fe1 69.8(5) . . ?
C4 C3 C2 128.0(8) . . ?
C4 C3 C7 103.8(9) . . ?
C7 C3 Fe1 68.9(6) . . ?
C7 C3 C2 128.2(9) . . ?
Fe1 C4 H4 127.1 . . ?
C3 C4 Fe1 68.1(5) . . ?
C3 C4 H4 125.2 . . ?
C5 C4 Fe1 71.2(6) . . ?
C5 C4 C3 109.6(9) . . ?
C5 C4 H4 125.2 . . ?
Fe1 C5 H5 127.6 . . ?
C4 C5 Fe1 68.3(6) . . ?
C4 C5 H5 125.2 . . ?
C6 C5 Fe1 70.4(6) . . ?
C6 C5 C4 109.5(9) . . ?
C6 C5 H5 125.2 . . ?
Fe1 C6 H6 127.7 . . ?
C5 C6 Fe1 70.1(6) . . ?
C5 C6 H6 126.4 . . ?
C5 C6 C7 107.2(9) . . ?
C7 C6 Fe1 67.3(6) . . ?
C7 C6 H6 126.4 . . ?
Fe1 C7 H7 125.0 . . ?
C3 C7 Fe1 68.4(6) . . ?
C3 C7 H7 125.0 . . ?
C6 C7 Fe1 71.6(6) . . ?
C6 C7 C3 109.9(9) . . ?
C6 C7 H7 125.0 . . ?
N1 C8 Fe1 123.0(6) . . ?
C9 C8 Fe1 72.2(6) . . ?
C9 C8 N1 129.4(9) . . ?
C9 C8 C12 107.8(8) . . ?
C12 C8 Fe1 71.6(6) . . ?
C12 C8 N1 122.8(8) . . ?
Fe1 C9 H9 128.5 . . ?
C8 C9 Fe1 65.7(5) . . ?
C8 C9 H9 126.2 . . ?
C10 C9 Fe1 71.1(6) . . ?
C10 C9 C8 107.6(9) . . ?
C10 C9 H9 126.2 . . ?
Fe1 C10 H10 127.1 . . ?
C9 C10 Fe1 68.3(6) . . ?
C9 C10 H10 125.9 . . ?
C9 C10 C11 108.2(9) . . ?
C11 C10 Fe1 70.2(6) . . ?
C11 C10 H10 125.9 . . ?
Fe1 C11 H11 128.5 . . ?
C10 C11 Fe1 69.5(6) . . ?
C10 C11 H11 125.7 . . ?
C12 C11 Fe1 67.9(6) . . ?
C12 C11 C10 108.7(9) . . ?
C12 C11 H11 125.7 . . ?
Fe1 C12 H12 127.6 . . ?
C8 C12 Fe1 65.7(5) . . ?
C8 C12 H12 126.2 . . ?
C11 C12 Fe1 72.0(6) . . ?
C11 C12 C8 107.5(9) . . ?
C11 C12 H12 126.2 . . ?
C14 C13 N1 118.8(8) . . ?
C18 C13 N1 119.6(8) . . ?
C18 C13 C14 121.5(8) . . ?
C13 C14 C19 122.8(8) . . ?
C15 C14 C13 117.7(9) . . ?
C15 C14 C19 119.4(8) . . ?
C14 C15 H15 118.7 . . ?
C16 C15 C14 122.5(9) . . ?
C16 C15 H15 118.7 . . ?
C15 C16 C17 118.3(9) . . ?
C15 C16 C20 121.3(9) . . ?
C17 C16 C20 120.4(9) . . ?
C16 C17 H17 119.3 . . ?
C18 C17 C16 121.5(9) . . ?
C18 C17 H17 119.3 . . ?
C13 C18 C21 122.0(9) . . ?
C17 C18 C13 118.5(9) . . ?
C17 C18 C21 119.5(9) . . ?
C14 C19 H19A 109.5 . . ?
C14 C19 H19B 109.5 . . ?
C14 C19 H19C 109.5 . . ?
H19A C19 H19B 109.5 . . ?
H19A C19 H19C 109.5 . . ?
H19B C19 H19C 109.5 . . ?
C16 C20 H20A 109.5 . . ?
C16 C20 H20B 109.5 . . ?
C16 C20 H20C 109.5 . . ?
H20A C20 H20B 109.5 . . ?
H20A C20 H20C 109.5 . . ?
H20B C20 H20C 109.5 . . ?
C18 C21 H21A 109.5 . . ?
C18 C21 H21B 109.5 . . ?
C18 C21 H21C 109.5 . . ?
H21A C21 H21B 109.5 . . ?
H21A C21 H21C 109.5 . . ?
H21B C21 H21C 109.5 . . ?
C23 C22 C2 125.4(9) . . ?
C23 C22 C27 117.0(9) . . ?
C27 C22 C2 117.6(8) . . ?
C22 C23 H23 119.2 . . ?
C22 C23 C24 121.6(10) . . ?
C24 C23 H23 119.2 . . ?
C23 C24 H24 120.2 . . ?
C25 C24 C23 119.6(10) . . ?
C25 C24 H24 120.2 . . ?
C24 C25 H25 120.1 . . ?
C24 C25 C26 119.8(9) . . ?
C26 C25 H25 120.1 . . ?
C25 C26 H26 119.9 . . ?
C27 C26 C25 120.2(9) . . ?
C27 C26 H26 119.9 . . ?
C22 C27 H27 119.1 . . ?
C26 C27 C22 121.8(9) . . ?
C26 C27 H27 119.1 . . ?
C29 C28 C2 120.7(8) . . ?
C29 C28 C33 118.2(9) . . ?
C33 C28 C2 121.1(8) . . ?
C28 C29 H29 119.8 . . ?
C28 C29 C30 120.4(10) . . ?
C30 C29 H29 119.8 . . ?
C29 C30 H30 119.9 . . ?
C31 C30 C29 120.3(10) . . ?
C31 C30 H30 119.9 . . ?
C30 C31 H31 119.8 . . ?
C32 C31 C30 120.3(9) . . ?
C32 C31 H31 119.8 . . ?
C31 C32 H32 119.9 . . ?
C31 C32 C33 120.1(9) . . ?
C33 C32 H32 119.9 . . ?
C28 C33 C32 120.7(9) . . ?
C28 C33 H33 119.7 . . ?
C32 C33 H33 119.7 . . ?

loop_
_geom_bond_atom_site_label_1
_geom_bond_atom_site_label_2
_geom_bond_distance
_geom_bond_site_symmetry_2
_geom_bond_publ_flag
Se1 C1 1.798(10) . ?
Fe1 C3 1.990(10) . ?
Fe1 C4 2.013(9) . ?
Fe1 C5 2.049(11) . ?
Fe1 C6 2.053(11) . ?
Fe1 C7 1.996(10) . ?
Fe1 C8 1.934(10) . ?
Fe1 C9 2.020(10) . ?
Fe1 C10 2.056(11) . ?
Fe1 C11 2.066(10) . ?
Fe1 C12 2.013(10) . ?
N1 C1 1.370(11) . ?
N1 C8 1.449(12) . ?
N1 C13 1.461(11) . ?
C1 C2 1.566(13) . ?
C2 C3 1.511(14) . ?
C2 C22 1.555(13) . ?
C2 C28 1.577(12) . ?
C3 C4 1.439(14) . ?
C3 C7 1.451(12) . ?
C4 H4 0.9500 . ?
C4 C5 1.406(14) . ?
C5 H5 0.9500 . ?
C5 C6 1.384(15) . ?
C6 H6 0.9500 . ?
C6 C7 1.421(14) . ?
C7 H7 1.0000 . ?
C8 C9 1.421(13) . ?
C8 C12 1.438(14) . ?
C9 H9 0.9500 . ?
C9 C10 1.414(14) . ?
C10 H10 0.9500 . ?
C10 C11 1.419(14) . ?
C11 H11 0.9500 . ?
C11 C12 1.400(14) . ?
C12 H12 0.9500 . ?
C13 C14 1.395(12) . ?
C13 C18 1.391(13) . ?
C14 C15 1.382(13) . ?
C14 C19 1.506(14) . ?
C15 H15 0.9500 . ?
C15 C16 1.376(13) . ?
C16 C17 1.392(13) . ?
C16 C20 1.501(13) . ?
C17 H17 0.9500 . ?
C17 C18 1.383(14) . ?
C18 C21 1.504(13) . ?
C19 H19A 0.9800 . ?
C19 H19B 0.9800 . ?
C19 H19C 0.9800 . ?
C20 H20A 0.9800 . ?
C20 H20B 0.9800 . ?
C20 H20C 0.9800 . ?
C21 H21A 0.9800 . ?
C21 H21B 0.9800 . ?
C21 H21C 0.9800 . ?
C22 C23 1.382(14) . ?
C22 C27 1.403(13) . ?
C23 H23 0.9500 . ?
C23 C24 1.392(13) . ?
C24 H24 0.9500 . ?
C24 C25 1.374(13) . ?
C25 H25 0.9500 . ?
C25 C26 1.383(15) . ?
C26 H26 0.9500 . ?
C26 C27 1.356(13) . ?
C27 H27 0.9500 . ?
C28 C29 1.379(13) . ?
C28 C33 1.387(13) . ?
C29 H29 0.9500 . ?
C29 C30 1.400(14) . ?
C30 H30 0.9500 . ?
C30 C31 1.361(14) . ?
C31 H31 0.9500 . ?
C31 C32 1.354(14) . ?
C32 H32 0.9500 . ?
C32 C33 1.396(15) . ?
C33 H33 0.9500 . ?

loop_
_geom_torsion_atom_site_label_1
_geom_torsion_atom_site_label_2
_geom_torsion_atom_site_label_3
_geom_torsion_atom_site_label_4
_geom_torsion
_geom_torsion_site_symmetry_1
_geom_torsion_site_symmetry_2
_geom_torsion_site_symmetry_3
_geom_torsion_site_symmetry_4
_geom_torsion_publ_flag
Se1 C1 C2 C3 -152.5(7) . . . . ?
Se1 C1 C2 C22 84.9(9) . . . . ?
Se1 C1 C2 C28 -29.8(10) . . . . ?
Fe1 C3 C4 C5 59.2(7) . . . . ?
Fe1 C3 C7 C6 -59.8(7) . . . . ?
Fe1 C4 C5 C6 58.5(8) . . . . ?
Fe1 C5 C6 C7 57.2(7) . . . . ?
Fe1 C6 C7 C3 57.9(7) . . . . ?
Fe1 C8 C9 C10 -58.9(7) . . . . ?
Fe1 C8 C12 C11 60.1(7) . . . . ?
Fe1 C9 C10 C11 -59.1(8) . . . . ?
Fe1 C10 C11 C12 -56.6(7) . . . . ?
Fe1 C11 C12 C8 -56.2(7) . . . . ?
N1 C1 C2 C3 32.6(12) . . . . ?
N1 C1 C2 C22 -90.1(10) . . . . ?
N1 C1 C2 C28 155.2(8) . . . . ?
N1 C8 C9 Fe1 -118.5(10) . . . . ?
N1 C8 C9 C10 -177.4(9) . . . . ?
N1 C8 C12 Fe1 117.9(9) . . . . ?
N1 C8 C12 C11 178.0(8) . . . . ?
N1 C13 C14 C15 175.3(8) . . . . ?
N1 C13 C14 C19 -7.2(14) . . . . ?
N1 C13 C18 C17 -177.0(8) . . . . ?
N1 C13 C18 C21 4.1(14) . . . . ?
C1 N1 C8 Fe1 -29.3(13) . . . . ?
C1 N1 C8 C9 64.3(14) . . . . ?
C1 N1 C8 C12 -117.6(11) . . . . ?
C1 N1 C13 C14 83.5(11) . . . . ?
C1 N1 C13 C18 -98.6(10) . . . . ?
C1 C2 C3 Fe1 -38.7(11) . . . . ?
C1 C2 C3 C4 -128.8(10) . . . . ?
C1 C2 C3 C7 50.1(13) . . . . ?
C1 C2 C22 C23 8.3(13) . . . . ?
C1 C2 C22 C27 -170.1(8) . . . . ?
C1 C2 C28 C29 85.4(10) . . . . ?
C1 C2 C28 C33 -94.5(10) . . . . ?
C2 C3 C4 Fe1 118.2(10) . . . . ?
C2 C3 C4 C5 177.4(9) . . . . ?
C2 C3 C7 Fe1 -117.6(10) . . . . ?
C2 C3 C7 C6 -177.3(9) . . . . ?
C2 C22 C23 C24 -178.3(9) . . . . ?
C2 C22 C27 C26 178.7(9) . . . . ?
C2 C28 C29 C30 178.7(9) . . . . ?
C2 C28 C33 C32 -179.8(9) . . . . ?
C3 C2 C22 C23 -117.5(11) . . . . ?
C3 C2 C22 C27 64.0(11) . . . . ?
C3 C2 C28 C29 -148.4(8) . . . . ?
C3 C2 C28 C33 31.7(12) . . . . ?
C3 C4 C5 Fe1 -57.3(7) . . . . ?
C3 C4 C5 C6 1.1(12) . . . . ?
C4 C3 C7 Fe1 61.6(6) . . . . ?
C4 C3 C7 C6 1.8(11) . . . . ?
C4 C5 C6 Fe1 -57.2(7) . . . . ?
C4 C5 C6 C7 0.0(12) . . . . ?
C5 C6 C7 Fe1 -59.0(8) . . . . ?
C5 C6 C7 C3 -1.1(12) . . . . ?
C7 C3 C4 Fe1 -60.9(6) . . . . ?
C7 C3 C4 C5 -1.8(11) . . . . ?
C8 N1 C1 Se1 -173.4(7) . . . . ?
C8 N1 C1 C2 1.7(13) . . . . ?
C8 N1 C13 C14 -92.0(10) . . . . ?
C8 N1 C13 C18 85.8(10) . . . . ?
C8 C9 C10 Fe1 55.6(6) . . . . ?
C8 C9 C10 C11 -3.4(12) . . . . ?
C9 C8 C12 Fe1 -63.6(6) . . . . ?
C9 C8 C12 C11 -3.5(11) . . . . ?
C9 C10 C11 Fe1 57.9(7) . . . . ?
C9 C10 C11 C12 1.3(12) . . . . ?
C10 C11 C12 Fe1 57.6(8) . . . . ?
C10 C11 C12 C8 1.3(12) . . . . ?
C12 C8 C9 Fe1 63.2(7) . . . . ?
C12 C8 C9 C10 4.2(11) . . . . ?
C13 N1 C1 Se1 11.9(11) . . . . ?
C13 N1 C1 C2 -173.0(8) . . . . ?
C13 N1 C8 Fe1 145.8(7) . . . . ?
C13 N1 C8 C9 -120.6(10) . . . . ?
C13 N1 C8 C12 57.5(11) . . . . ?
C13 C14 C15 C16 3.6(14) . . . . ?
C14 C13 C18 C17 0.8(14) . . . . ?
C14 C13 C18 C21 -178.1(9) . . . . ?
C14 C15 C16 C17 -2.9(14) . . . . ?
C14 C15 C16 C20 178.0(9) . . . . ?
C15 C16 C17 C18 1.0(14) . . . . ?
C16 C17 C18 C13 0.0(14) . . . . ?
C16 C17 C18 C21 179.0(9) . . . . ?
C18 C13 C14 C15 -2.6(14) . . . . ?
C18 C13 C14 C19 175.0(9) . . . . ?
C19 C14 C15 C16 -174.0(9) . . . . ?
C20 C16 C17 C18 -179.9(9) . . . . ?
C22 C2 C3 Fe1 82.6(9) . . . . ?
C22 C2 C3 C4 -7.5(13) . . . . ?
C22 C2 C3 C7 171.4(9) . . . . ?
C22 C2 C28 C29 -29.8(12) . . . . ?
C22 C2 C28 C33 150.3(9) . . . . ?
C22 C23 C24 C25 -0.7(15) . . . . ?
C23 C22 C27 C26 0.1(15) . . . . ?
C23 C24 C25 C26 0.9(15) . . . . ?
C24 C25 C26 C27 -0.7(15) . . . . ?
C25 C26 C27 C22 0.1(15) . . . . ?
C27 C22 C23 C24 0.1(14) . . . . ?
C28 C2 C3 Fe1 -160.9(6) . . . . ?
C28 C2 C3 C4 109.1(11) . . . . ?
C28 C2 C3 C7 -72.0(12) . . . . ?
C28 C2 C22 C23 124.2(10) . . . . ?
C28 C2 C22 C27 -54.2(11) . . . . ?
C28 C29 C30 C31 1.0(15) . . . . ?
C29 C28 C33 C32 0.3(14) . . . . ?
C29 C30 C31 C32 0.7(16) . . . . ?
C30 C31 C32 C33 -1.8(16) . . . . ?
C31 C32 C33 C28 1.3(15) . . . . ?
C33 C28 C29 C30 -1.4(14) . . . . ?
